data_4003204
loop_
_publ_author_name
'Kawashima, Kazuaki'
'Osaka, Itaru'
'Takimiya, Kazuo'

_publ_section_title
;
 Effect of Chalcogen Atom on the Properties of
 Naphthobischalcogenadiazole-Based \p-Conjugated Polymers
;
_journal_issue 19
_journal_name_full 'Chemistry of Materials'
_journal_page_first 6558
_journal_paper_doi 10.1021/acs.chemmater.5b03124
_journal_volume 27
_journal_year 2015
_chemical_formula_moiety 'C20 H12 N4 S2 Se2'
_chemical_formula_sum 'C20 H12 N4 S2 Se2'
_chemical_formula_weight 530.38
_chemical_name_common NSz2T
_chemical_name_systematic
; 
NSz2T
;
_space_group_IT_number 14
_space_group_name_Hall '-P 2yn'
_space_group_name_H-M_alt 'P 1 21/n 1'
_symmetry_cell_setting monoclinic
_symmetry_space_group_name_H-M 'P 1 21/n 1'
_atom_sites_solution_hydrogens geom
_atom_sites_solution_primary direct
_atom_sites_solution_secondary difmap
_audit_creation_method SHELXL-97
_cell_angle_alpha 90.00
_cell_angle_beta 90.6026(8)
_cell_angle_gamma 90.00
_cell_formula_units_Z 2
_cell_length_a 8.8022(2)
_cell_length_b 4.60300(10)
_cell_length_c 22.6036(4)
_cell_measurement_reflns_used 1657
_cell_measurement_temperature 101(2)
_cell_measurement_theta_max 68.16
_cell_measurement_theta_min 3.91
_cell_volume 915.77(3)
_computing_structure_refinement 'SHELXL-97 (Sheldrick, 1997)'
_computing_structure_solution 'SHELXS-97 (Sheldrick, 1990)'
_diffrn_ambient_temperature 101(2)
_diffrn_measured_fraction_theta_full 0.987
_diffrn_measured_fraction_theta_max 0.987
_diffrn_measurement_device_type 'Rigaku R-AXIS RAPID'
_diffrn_radiation_monochromator graphite
_diffrn_radiation_source 'fine-focus sealed tube'
_diffrn_radiation_type CuK\a
_diffrn_radiation_wavelength 1.54187
_diffrn_reflns_av_R_equivalents 0.0675
_diffrn_reflns_av_sigmaI/netI 0.0494
_diffrn_reflns_limit_h_max 10
_diffrn_reflns_limit_h_min -10
_diffrn_reflns_limit_k_max 5
_diffrn_reflns_limit_k_min -5
_diffrn_reflns_limit_l_max 26
_diffrn_reflns_limit_l_min -27
_diffrn_reflns_number 8915
_diffrn_reflns_theta_full 68.16
_diffrn_reflns_theta_max 68.16
_diffrn_reflns_theta_min 3.91
_exptl_absorpt_coefficient_mu 7.303
_exptl_absorpt_correction_T_max 0.9306
_exptl_absorpt_correction_T_min 0.0676
_exptl_absorpt_correction_type multi-scan
_exptl_absorpt_process_details 'Jacobson, R. (1998) Private communication'
_exptl_crystal_colour red
_exptl_crystal_density_diffrn 1.923
_exptl_crystal_density_method 'not measured'
_exptl_crystal_description platelet
_exptl_crystal_F_000 520
_exptl_crystal_size_max 0.80
_exptl_crystal_size_mid 0.15
_exptl_crystal_size_min 0.01
_refine_diff_density_max 0.745
_refine_diff_density_min -1.001
_refine_diff_density_rms 0.163
_refine_ls_extinction_method none
_refine_ls_goodness_of_fit_ref 0.896
_refine_ls_hydrogen_treatment mixed
_refine_ls_matrix_type full
_refine_ls_number_parameters 128
_refine_ls_number_reflns 1657
_refine_ls_number_restraints 0
_refine_ls_restrained_S_all 0.896
_refine_ls_R_factor_all 0.0386
_refine_ls_R_factor_gt 0.0364
_refine_ls_shift/su_max 0.000
_refine_ls_shift/su_mean 0.000
_refine_ls_structure_factor_coef Fsqd
_refine_ls_weighting_details 'calc w=1/[\s^2^(Fo^2^)+(0.0765P)^2^+2.2907P] where P=(Fo^2^+2Fc^2^)/3'
_refine_ls_weighting_scheme calc
_refine_ls_wR_factor_gt 0.0940
_refine_ls_wR_factor_ref 0.1057
_reflns_number_gt 1540
_reflns_number_total 1657
_reflns_threshold_expression >2sigma(I)
_cod_data_source_file cm5b03124_si_004.cif
_cod_data_source_block NSz2T
_cod_depositor_comments
;
The following automatic conversions were performed:

data name '_atom_site_symetry_multiplicity' was replaced with
'_atom_site_symmetry_multiplicity' as specified in the replacement
file
'/home/saulius/struct/COD-crude-data/automatic-downloads/DataCite-retrospective/ACS/depositions/lib/lists/replacement-tags.lst'.

Automatic conversion script
Id: cif_correct_tags 6909 2019-04-08 15:41:33Z antanas 
;
_cod_database_code 4003204

loop_
_symmetry_equiv_pos_as_xyz
'x, y, z'
'-x+1/2, y+1/2, -z+1/2'
'-x, -y, -z'
'x-1/2, -y-1/2, z-1/2'

loop_
_atom_site_label
_atom_site_type_symbol
_atom_site_fract_x
_atom_site_fract_y
_atom_site_fract_z
_atom_site_U_iso_or_equiv
_atom_site_adp_type
_atom_site_occupancy
_atom_site_symmetry_multiplicity
_atom_site_calc_flag
_atom_site_refinement_flags
C1 C 0.0728(3) 0.5431(6) -0.00686(12) 0.0107(6) Uani 1 1 d .
C2 C 0.1962(3) 0.4036(6) 0.02546(12) 0.0106(6) Uani 1 1 d .
C3 C 0.1634(4) 0.1909(7) 0.07196(13) 0.0120(6) Uani 1 1 d .
C4 C 0.0068(3) 0.1078(6) 0.08392(11) 0.0103(6) Uani 1 1 d .
C5 C -0.1038(4) 0.2427(5) 0.05107(14) 0.0116(7) Uani 1 1 d .
H1 H -0.2066 0.1916 0.0579 0.014 Uiso 1 1 calc R
C6 C -0.0303(3) -0.1100(6) 0.12845(12) 0.0112(6) Uani 1 1 d .
C7 C 0.0636(4) -0.2677(6) 0.16517(14) 0.0131(7) Uani 1 1 d .
H2 H 0.1712 -0.2532 0.1646 0.016 Uiso 1 1 calc R
C8 C -0.0167(3) -0.4569(6) 0.20464(12) 0.0145(6) Uani 1 1 d .
C9 C -0.1693(3) -0.4424(6) 0.19570(12) 0.0134(6) Uani 1 1 d .
H3 H -0.2406 -0.5539 0.2173 0.016 Uiso 1 1 calc R
C10 C 0.0623(4) -0.6424(7) 0.25011(13) 0.0166(6) Uani 1 1 d .
H4 H 0.0869 -0.5246 0.2850 0.025 Uiso 1 1 calc R
H5 H 0.1561 -0.7209 0.2335 0.025 Uiso 1 1 calc R
H6 H -0.0045 -0.8028 0.2615 0.025 Uiso 1 1 calc R
N1 N 0.2854(3) 0.0856(6) 0.09975(11) 0.0155(5) Uani 1 1 d .
N2 N 0.3401(3) 0.4620(5) 0.01569(10) 0.0143(5) Uani 1 1 d .
S1 S -0.21925(9) -0.19988(16) 0.14098(3) 0.0135(2) Uani 1 1 d .
Se1 Se 0.44915(4) 0.24873(6) 0.067170(14) 0.01597(19) Uani 1 1 d .

loop_
_atom_site_aniso_label
_atom_site_aniso_U_11
_atom_site_aniso_U_22
_atom_site_aniso_U_33
_atom_site_aniso_U_23
_atom_site_aniso_U_13
_atom_site_aniso_U_12
C1 0.0113(14) 0.0103(13) 0.0105(13) -0.0010(11) -0.0020(11) 0.0009(11)
C2 0.0079(13) 0.0115(13) 0.0124(12) 0.0001(11) 0.0007(11) -0.0014(11)
C3 0.0122(16) 0.0131(12) 0.0108(13) -0.0004(12) -0.0021(11) -0.0009(12)
C4 0.0112(14) 0.0121(14) 0.0078(12) -0.0031(11) 0.0030(10) 0.0004(11)
C5 0.0100(17) 0.0140(16) 0.0108(14) -0.0026(10) 0.0013(13) -0.0020(10)
C6 0.0117(14) 0.0132(14) 0.0089(12) -0.0025(11) 0.0025(11) -0.0008(11)
C7 0.0176(17) 0.0120(15) 0.0097(14) -0.0017(10) -0.0022(13) -0.0017(11)
C8 0.0202(16) 0.0111(13) 0.0119(13) -0.0008(11) -0.0037(12) -0.0004(12)
C9 0.0154(15) 0.0124(14) 0.0125(12) 0.0036(11) 0.0021(11) 0.0007(12)
C10 0.0175(16) 0.0187(15) 0.0135(14) 0.0041(12) -0.0009(12) 0.0009(13)
N1 0.0110(12) 0.0180(13) 0.0173(12) 0.0046(10) -0.0027(10) -0.0013(10)
N2 0.0125(12) 0.0152(12) 0.0152(12) 0.0036(10) -0.0042(10) 0.0008(10)
S1 0.0108(4) 0.0154(4) 0.0141(4) 0.0038(3) 0.0009(3) -0.0002(3)
Se1 0.0074(3) 0.0227(3) 0.0178(3) 0.00867(11) -0.00158(17) -0.00023(11)

loop_
_atom_type_symbol
_atom_type_description
_atom_type_scat_dispersion_real
_atom_type_scat_dispersion_imag
_atom_type_scat_source
C C 0.0181 0.0091 'International Tables Vol C Tables 4.2.6.8 and 6.1.1.4'
H H 0.0000 0.0000 'International Tables Vol C Tables 4.2.6.8 and 6.1.1.4'
N N 0.0311 0.0180 'International Tables Vol C Tables 4.2.6.8 and 6.1.1.4'
S S 0.3331 0.5567 'International Tables Vol C Tables 4.2.6.8 and 6.1.1.4'
Se Se -0.7943 1.1372 'International Tables Vol C Tables 4.2.6.8 and 6.1.1.4'

loop_
_geom_angle_atom_site_label_1
_geom_angle_atom_site_label_2
_geom_angle_atom_site_label_3
_geom_angle
_geom_angle_site_symmetry_1
_geom_angle_site_symmetry_3
C1 C1 C5 122.6(3) 3_565 3_565
C1 C1 C2 116.8(3) 3_565 .
C5 C1 C2 120.6(3) 3_565 .
N2 C2 C1 122.8(3) . .
N2 C2 C3 117.0(3) . .
C1 C2 C3 120.2(3) . .
N1 C3 C4 125.3(3) . .
N1 C3 C2 114.7(3) . .
C4 C3 C2 120.1(3) . .
C5 C4 C6 121.5(3) . .
C5 C4 C3 116.7(3) . .
C6 C4 C3 121.7(3) . .
C4 C5 C1 123.5(3) . 3_565
C4 C5 H1 118.2 . .
C1 C5 H1 118.2 3_565 .
C7 C6 C4 130.0(3) . .
C7 C6 S1 110.2(2) . .
C4 C6 S1 119.8(2) . .
C6 C7 C8 113.5(3) . .
C6 C7 H2 123.2 . .
C8 C7 H2 123.2 . .
C9 C8 C7 111.7(3) . .
C9 C8 C10 125.5(3) . .
C7 C8 C10 122.8(3) . .
C8 C9 S1 112.6(2) . .
C8 C9 H3 123.7 . .
S1 C9 H3 123.7 . .
C8 C10 H4 109.5 . .
C8 C10 H5 109.5 . .
H4 C10 H5 109.5 . .
C8 C10 H6 109.5 . .
H4 C10 H6 109.5 . .
H5 C10 H6 109.5 . .
C3 N1 Se1 107.6(2) . .
C2 N2 Se1 106.79(19) . .
C9 S1 C6 91.93(14) . .
N1 Se1 N2 93.95(11) . .

loop_
_geom_bond_atom_site_label_1
_geom_bond_atom_site_label_2
_geom_bond_distance
_geom_bond_site_symmetry_2
C1 C1 1.381(6) 3_565
C1 C5 1.432(4) 3_565
C1 C2 1.452(4) .
C2 N2 1.316(4) .
C2 C3 1.468(4) .
C3 N1 1.330(4) .
C3 C4 1.458(4) .
C4 C5 1.367(5) .
C4 C6 1.460(4) .
C5 C1 1.432(4) 3_565
C5 H1 0.9500 .
C6 C7 1.372(4) .
C6 S1 1.740(3) .
C7 C8 1.438(4) .
C7 H2 0.9500 .
C8 C9 1.357(4) .
C8 C10 1.502(4) .
C9 S1 1.720(3) .
C9 H3 0.9500 .
C10 H4 0.9800 .
C10 H5 0.9800 .
C10 H6 0.9800 .
N1 Se1 1.790(2) .
N2 Se1 1.793(2) .

loop_
_geom_torsion_atom_site_label_1
_geom_torsion_atom_site_label_2
_geom_torsion_atom_site_label_3
_geom_torsion_atom_site_label_4
_geom_torsion
_geom_torsion_site_symmetry_1
_geom_torsion_site_symmetry_4
C1 C1 C2 N2 178.6(3) 3_565 .
C5 C1 C2 N2 -0.9(4) 3_565 .
C1 C1 C2 C3 -2.5(5) 3_565 .
C5 C1 C2 C3 178.1(3) 3_565 .
N2 C2 C3 N1 1.3(4) . .
C1 C2 C3 N1 -177.8(3) . .
N2 C2 C3 C4 -177.9(3) . .
C1 C2 C3 C4 3.0(4) . .
N1 C3 C4 C5 179.3(3) . .
C2 C3 C4 C5 -1.6(4) . .
N1 C3 C4 C6 -1.1(5) . .
C2 C3 C4 C6 178.0(2) . .
C6 C4 C5 C1 -179.8(3) . 3_565
C3 C4 C5 C1 -0.3(4) . 3_565
C5 C4 C6 C7 179.8(3) . .
C3 C4 C6 C7 0.2(5) . .
C5 C4 C6 S1 -0.6(4) . .
C3 C4 C6 S1 179.8(2) . .
C4 C6 C7 C8 178.2(3) . .
S1 C6 C7 C8 -1.4(3) . .
C6 C7 C8 C9 1.5(4) . .
C6 C7 C8 C10 -177.9(3) . .
C7 C8 C9 S1 -0.8(3) . .
C10 C8 C9 S1 178.5(2) . .
C4 C3 N1 Se1 178.2(2) . .
C2 C3 N1 Se1 -0.9(3) . .
C1 C2 N2 Se1 178.1(2) . .
C3 C2 N2 Se1 -0.9(3) . .
C8 C9 S1 C6 0.1(2) . .
C7 C6 S1 C9 0.8(2) . .
C4 C6 S1 C9 -178.9(2) . .
C3 N1 Se1 N2 0.3(2) . .
C2 N2 Se1 N1 0.3(2) . .
